data_4332339
loop_
_publ_author_name
'Li, Yan'
'Zheng, Fa-Kun'
'Liu, Xi'
'Zou, Wen-Qiang'
Guo,
'Lu, Can-Zhong'
'Huang, Jin-Shun'

_publ_section_title
;
 Crystal Structures and Magnetic and Luminescent Properties of a Series of
 Homodinuclear Lanthanide Complexes with 4-Cyanobenzoic Ligand
;
_journal_issue 16
_journal_name_full 'Inorganic Chemistry'
_journal_page_first 6308
_journal_page_last 6316
_journal_paper_doi 10.1021/ic0602603
_journal_volume 45
_journal_year 2006
_chemical_formula_moiety '[Sm2(4-cba)6(phen)2(H2O)2]'
_chemical_formula_sum 'C72 H44 N10 O14 Sm2'
_chemical_formula_weight 1573.87
_chemical_name_common '[Sm2(4-cba)6(phen)2(H2O)2]'
_chemical_name_systematic '[Sm2(4-cba)6(phen)2(H2O)2]'
_space_group_IT_number 2
_symmetry_cell_setting triclinic
_symmetry_space_group_name_Hall '-P 1'
_symmetry_space_group_name_H-M 'P -1'
_atom_sites_solution_hydrogens geom
_atom_sites_solution_primary direct
_atom_sites_solution_secondary difmap
_audit_creation_method SHELXL-97
_cell_angle_alpha 97.762(2)
_cell_angle_beta 102.084(4)
_cell_angle_gamma 99.682(4)
_cell_formula_units_Z 1
_cell_length_a 8.2827(8)
_cell_length_b 12.8027(11)
_cell_length_c 16.4241(15)
_cell_measurement_reflns_used 4150
_cell_measurement_temperature 293(2)
_cell_measurement_theta_max 27.4835
_cell_measurement_theta_min 3.1339
_cell_volume 1652.4(3)
_computing_cell_refinement 'CrystalClear (Rigaku Corp., 2002)'
_computing_data_collection 'CrystalClear (Rigaku Corp., 2002)'
_computing_data_reduction 'CrystalClear (Rigaku Corp., 2002)'
_computing_publication_material 'Siemens SHELXTL^TM^ 5'
_computing_structure_refinement 'Siemens SHELXTL^TM^ 5'
_computing_structure_solution 'Siemens SHELXTL^TM^ 5'
_diffrn_ambient_temperature 293(2)
_diffrn_measured_fraction_theta_full 0.993
_diffrn_measured_fraction_theta_max 0.993
_diffrn_measurement_device_type 'Rigaku Mercury CCD'
_diffrn_measurement_method \w
_diffrn_radiation_monochromator graphite
_diffrn_radiation_source 'Rotating Anode'
_diffrn_radiation_type MoK\a
_diffrn_radiation_wavelength 0.71073
_diffrn_reflns_av_R_equivalents 0.0281
_diffrn_reflns_av_sigmaI/netI 0.0478
_diffrn_reflns_limit_h_max 9
_diffrn_reflns_limit_h_min -9
_diffrn_reflns_limit_k_max 14
_diffrn_reflns_limit_k_min -15
_diffrn_reflns_limit_l_max 19
_diffrn_reflns_limit_l_min -19
_diffrn_reflns_number 10601
_diffrn_reflns_theta_full 25.03
_diffrn_reflns_theta_max 25.03
_diffrn_reflns_theta_min 3.14
_exptl_absorpt_coefficient_mu 1.834
_exptl_absorpt_correction_T_max 1.0000
_exptl_absorpt_correction_T_min 0.8685
_exptl_absorpt_correction_type multi-scan
_exptl_absorpt_process_details 'Sphere (Rigaku CrystalClear)'
_exptl_crystal_colour 'pale yellow'
_exptl_crystal_density_diffrn 1.582
_exptl_crystal_density_method 'not measured'
_exptl_crystal_description Prism
_exptl_crystal_F_000 782
_exptl_crystal_size_max 0.2000
_exptl_crystal_size_mid 0.1800
_exptl_crystal_size_min 0.0800
_refine_diff_density_max 0.484
_refine_diff_density_min -0.485
_refine_diff_density_rms 0.086
_refine_ls_extinction_method none
_refine_ls_goodness_of_fit_ref 1.002
_refine_ls_hydrogen_treatment mixed
_refine_ls_matrix_type full
_refine_ls_number_parameters 448
_refine_ls_number_reflns 5807
_refine_ls_number_restraints 2
_refine_ls_restrained_S_all 1.001
_refine_ls_R_factor_all 0.0438
_refine_ls_R_factor_gt 0.0371
_refine_ls_shift/su_max 0.000
_refine_ls_shift/su_mean 0.000
_refine_ls_structure_factor_coef Fsqd
_refine_ls_weighting_details 'calc w=1/[\s^2^(Fo^2^)+(0.0490P)^2^+1.1790P] where P=(Fo^2^+2Fc^2^)/3'
_refine_ls_weighting_scheme calc
_refine_ls_wR_factor_gt 0.0866
_refine_ls_wR_factor_ref 0.0919
_reflns_number_gt 5305
_reflns_number_total 5807
_reflns_threshold_expression >2sigma(I)
_cod_data_source_file ic0602603sup4.cif
_cod_data_source_block 2
_cod_depositor_comments
;
The following automatic conversions were performed:

'_exptl_absorpt_correction_type' value 'Multi-scan' changed to
'multi-scan' according to
/home/saulius/struct/CIF-dictionaries/cif_core.dic dictionary named
'cif_core.dic' version 2.4.2 from 2011-04-26.

Automatic conversion script
Id: cif_fix_values 1891 2012-01-12 08:04:46Z andrius 
;
_cod_original_sg_symbol_H-M P-1
_cod_database_code 4332339

loop_
_symmetry_equiv_pos_as_xyz
'x, y, z'
'-x, -y, -z'

loop_
_atom_site_label
_atom_site_type_symbol
_atom_site_fract_x
_atom_site_fract_y
_atom_site_fract_z
_atom_site_U_iso_or_equiv
_atom_site_adp_type
_atom_site_occupancy
_atom_site_symmetry_multiplicity
_atom_site_calc_flag
_atom_site_refinement_flags
Sm1 Sm -0.21934(3) -0.134024(17) -0.023286(13) 0.03111(9) Uani 1 1 d .
O1W O -0.5011(4) -0.1299(3) -0.0032(2) 0.0433(8) Uani 1 1 d D
H1WA H -0.575(5) -0.150(4) -0.0584(15) 0.052 Uiso 1 1 d D
H1WB H -0.542(6) -0.082(3) 0.034(2) 0.052 Uiso 1 1 d D
O11 O -0.4163(4) -0.2214(3) -0.1522(2) 0.0492(8) Uani 1 1 d .
O12 O -0.6807(5) -0.2039(3) -0.1570(2) 0.0633(11) Uani 1 1 d .
O21 O -0.0328(4) -0.0837(3) -0.10754(19) 0.0406(7) Uani 1 1 d .
O22 O 0.1890(4) 0.0329(3) -0.11711(19) 0.0435(8) Uani 1 1 d .
O31 O -0.2830(4) 0.0274(2) -0.07218(19) 0.0383(7) Uani 1 1 d .
O32 O -0.0482(4) 0.1511(2) -0.0569(2) 0.0404(7) Uani 1 1 d .
N1 N -0.1610(5) -0.3237(3) -0.0759(2) 0.0444(10) Uani 1 1 d .
N2 N -0.2861(5) -0.2858(3) 0.0637(3) 0.0454(10) Uani 1 1 d .
N11 N -0.8047(12) -0.4913(11) -0.6018(6) 0.206(6) Uani 1 1 d .
N21 N -0.1758(10) -0.1983(7) -0.5809(4) 0.129(3) Uani 1 1 d .
N31 N -0.4132(9) 0.1446(7) -0.5137(4) 0.131(3) Uani 1 1 d .
C1 C -0.1023(8) -0.3422(5) -0.1436(3) 0.0600(15) Uani 1 1 d .
H1A H -0.0671 -0.2838 -0.1682 0.072 Uiso 1 1 calc R
C2 C -0.0891(9) -0.4456(6) -0.1815(4) 0.076(2) Uani 1 1 d .
H2A H -0.0478 -0.4554 -0.2298 0.091 Uiso 1 1 calc R
C3 C -0.1389(9) -0.5287(5) -0.1446(5) 0.082(2) Uani 1 1 d .
H3A H -0.1351 -0.5979 -0.1690 0.099 Uiso 1 1 calc R
C4 C -0.1960(7) -0.5137(4) -0.0708(4) 0.0630(17) Uani 1 1 d .
C5 C -0.2455(9) -0.5985(5) -0.0257(6) 0.091(3) Uani 1 1 d .
H5A H -0.2425 -0.6687 -0.0480 0.109 Uiso 1 1 calc R
C6 C -0.2967(10) -0.5812(5) 0.0479(6) 0.089(3) Uani 1 1 d .
H6A H -0.3238 -0.6375 0.0761 0.107 Uiso 1 1 calc R
C7 C -0.3071(7) -0.4736(5) 0.0803(5) 0.0665(18) Uani 1 1 d .
C8 C -0.3573(9) -0.4473(6) 0.1549(5) 0.085(2) Uani 1 1 d .
H8A H -0.3817 -0.5009 0.1860 0.102 Uiso 1 1 calc R
C9 C -0.3716(8) -0.3465(6) 0.1831(4) 0.0761(19) Uani 1 1 d .
H9A H -0.4039 -0.3299 0.2334 0.091 Uiso 1 1 calc R
C10 C -0.3365(7) -0.2665(5) 0.1345(4) 0.0590(15) Uani 1 1 d .
H10A H -0.3495 -0.1972 0.1530 0.071 Uiso 1 1 calc R
C11 C -0.2680(6) -0.3875(4) 0.0365(3) 0.0468(13) Uani 1 1 d .
C12 C -0.2080(6) -0.4075(4) -0.0381(3) 0.0475(13) Uani 1 1 d .
C101 C -0.6233(7) -0.2976(4) -0.2788(3) 0.0474(12) Uani 1 1 d .
C102 C -0.5167(8) -0.3522(5) -0.3123(4) 0.0666(16) Uani 1 1 d .
H10B H -0.4113 -0.3534 -0.2793 0.080 Uiso 1 1 calc R
C103 C -0.5662(10) -0.4054(6) -0.3950(4) 0.091(2) Uani 1 1 d .
H10C H -0.4947 -0.4434 -0.4175 0.110 Uiso 1 1 calc R
C104 C -0.7199(10) -0.4024(7) -0.4440(4) 0.089(2) Uani 1 1 d .
C105 C -0.8289(9) -0.3509(6) -0.4111(4) 0.087(2) Uani 1 1 d .
H10D H -0.9342 -0.3502 -0.4444 0.105 Uiso 1 1 calc R
C106 C -0.7813(7) -0.2995(5) -0.3272(4) 0.0644(16) Uani 1 1 d .
H10E H -0.8565 -0.2662 -0.3036 0.077 Uiso 1 1 calc R
C107 C -0.5713(6) -0.2355(4) -0.1897(3) 0.0402(11) Uani 1 1 d .
C108 C -0.7684(12) -0.4531(10) -0.5320(6) 0.143(4) Uani 1 1 d .
C201 C 0.0095(6) -0.0726(4) -0.2442(3) 0.0377(10) Uani 1 1 d .
C202 C 0.1153(7) -0.0373(5) -0.2940(3) 0.0569(14) Uani 1 1 d .
H20A H 0.2196 0.0075 -0.2690 0.068 Uiso 1 1 calc R
C203 C 0.0664(8) -0.0686(5) -0.3815(3) 0.0693(18) Uani 1 1 d .
H20B H 0.1384 -0.0454 -0.4149 0.083 Uiso 1 1 calc R
C204 C -0.0882(8) -0.1335(5) -0.4186(3) 0.0602(15) Uani 1 1 d .
C205 C -0.1955(7) -0.1649(5) -0.3695(3) 0.0637(16) Uani 1 1 d .
H20C H -0.3019 -0.2068 -0.3948 0.076 Uiso 1 1 calc R
C206 C -0.1471(6) -0.1347(4) -0.2829(3) 0.0504(13) Uani 1 1 d .
H20D H -0.2211 -0.1566 -0.2501 0.061 Uiso 1 1 calc R
C207 C 0.0605(6) -0.0386(4) -0.1497(3) 0.0349(10) Uani 1 1 d .
C208 C -0.1363(9) -0.1697(6) -0.5099(4) 0.082(2) Uani 1 1 d .
C301 C -0.2463(5) 0.1141(4) -0.1880(3) 0.0358(10) Uani 1 1 d .
C302 C -0.1380(6) 0.1775(4) -0.2230(3) 0.0455(12) Uani 1 1 d .
H30A H -0.0337 0.2144 -0.1896 0.055 Uiso 1 1 calc R
C303 C -0.1822(7) 0.1867(5) -0.3068(3) 0.0569(14) Uani 1 1 d .
H30B H -0.1076 0.2286 -0.3304 0.068 Uiso 1 1 calc R
C304 C -0.3367(8) 0.1339(6) -0.3549(4) 0.0707(18) Uani 1 1 d .
C305 C -0.4485(8) 0.0713(7) -0.3201(4) 0.096(3) Uani 1 1 d .
H30C H -0.5539 0.0358 -0.3532 0.115 Uiso 1 1 calc R
C306 C -0.4029(7) 0.0619(5) -0.2364(3) 0.0647(17) Uani 1 1 d .
H30D H -0.4776 0.0205 -0.2125 0.078 Uiso 1 1 calc R
C307 C -0.1885(6) 0.0967(3) -0.0985(3) 0.0322(10) Uani 1 1 d .
C308 C -0.3811(9) 0.1403(8) -0.4437(4) 0.098(3) Uani 1 1 d .

loop_
_atom_site_aniso_label
_atom_site_aniso_U_11
_atom_site_aniso_U_22
_atom_site_aniso_U_33
_atom_site_aniso_U_23
_atom_site_aniso_U_13
_atom_site_aniso_U_12
Sm1 0.03466(14) 0.02965(14) 0.03052(14) 0.00388(9) 0.01159(10) 0.00699(10)
O1W 0.0363(18) 0.046(2) 0.049(2) 0.0002(16) 0.0189(15) 0.0090(15)
O11 0.0413(19) 0.057(2) 0.0423(19) -0.0045(16) 0.0034(16) 0.0103(16)
O12 0.045(2) 0.089(3) 0.055(2) -0.001(2) 0.0063(18) 0.027(2)
O21 0.0452(18) 0.0461(19) 0.0382(17) 0.0106(14) 0.0209(15) 0.0143(15)
O22 0.0463(19) 0.0424(19) 0.0358(18) -0.0073(14) 0.0122(15) 0.0009(16)
O31 0.0390(17) 0.0380(17) 0.0461(19) 0.0146(14) 0.0176(15) 0.0154(15)
O32 0.0405(18) 0.0369(17) 0.0424(18) 0.0090(14) 0.0043(15) 0.0095(15)
N1 0.052(2) 0.037(2) 0.040(2) 0.0009(18) 0.0023(19) 0.0142(19)
N2 0.043(2) 0.042(2) 0.049(2) 0.0138(19) 0.0103(19) -0.0004(19)
N11 0.132(8) 0.340(16) 0.085(6) -0.080(8) 0.007(5) -0.001(8)
N21 0.148(7) 0.172(8) 0.041(4) 0.002(4) 0.006(4) -0.002(6)
N31 0.124(6) 0.202(9) 0.053(4) 0.049(5) 0.005(4) -0.005(6)
C1 0.080(4) 0.054(3) 0.044(3) -0.005(2) 0.007(3) 0.030(3)
C2 0.093(5) 0.069(4) 0.059(4) -0.020(3) 0.002(3) 0.042(4)
C3 0.086(5) 0.048(4) 0.093(5) -0.024(4) -0.009(4) 0.024(4)
C4 0.055(3) 0.031(3) 0.085(5) -0.004(3) -0.013(3) 0.008(3)
C5 0.080(5) 0.029(3) 0.134(7) -0.002(4) -0.022(5) 0.005(3)
C6 0.093(5) 0.029(3) 0.116(6) 0.012(4) -0.040(5) 0.013(3)
C7 0.042(3) 0.060(4) 0.093(5) 0.041(4) -0.001(3) -0.001(3)
C8 0.074(5) 0.081(5) 0.103(6) 0.062(5) 0.014(4) -0.006(4)
C9 0.073(4) 0.092(5) 0.071(4) 0.037(4) 0.031(3) 0.002(4)
C10 0.056(3) 0.063(4) 0.057(4) 0.021(3) 0.021(3) -0.005(3)
C11 0.036(3) 0.031(3) 0.061(3) 0.012(2) -0.010(2) -0.003(2)
C12 0.042(3) 0.031(3) 0.054(3) -0.004(2) -0.014(2) 0.007(2)
C101 0.051(3) 0.044(3) 0.041(3) 0.005(2) 0.004(2) 0.001(2)
C102 0.061(4) 0.080(4) 0.052(3) -0.006(3) 0.011(3) 0.013(3)
C103 0.082(5) 0.113(6) 0.066(4) -0.026(4) 0.021(4) 0.013(4)
C104 0.080(5) 0.111(6) 0.054(4) -0.024(4) 0.015(4) -0.004(4)
C105 0.070(4) 0.118(6) 0.053(4) -0.005(4) -0.013(3) 0.012(4)
C106 0.056(3) 0.074(4) 0.054(3) -0.007(3) 0.002(3) 0.016(3)
C107 0.043(3) 0.036(3) 0.038(3) 0.005(2) 0.006(2) 0.005(2)
C108 0.105(7) 0.212(12) 0.070(6) -0.053(6) 0.010(5) -0.002(7)
C201 0.037(2) 0.042(3) 0.036(2) 0.005(2) 0.012(2) 0.010(2)
C202 0.050(3) 0.074(4) 0.041(3) 0.002(3) 0.020(2) -0.006(3)
C203 0.072(4) 0.096(5) 0.038(3) 0.008(3) 0.030(3) -0.006(4)
C204 0.068(4) 0.075(4) 0.032(3) 0.007(3) 0.011(3) 0.003(3)
C205 0.048(3) 0.086(4) 0.043(3) 0.008(3) -0.003(3) -0.004(3)
C206 0.043(3) 0.070(4) 0.038(3) 0.011(2) 0.013(2) 0.006(3)
C207 0.037(2) 0.038(2) 0.033(2) 0.0028(19) 0.014(2) 0.014(2)
C208 0.085(5) 0.108(6) 0.039(4) 0.005(3) 0.005(3) 0.002(4)
C301 0.033(2) 0.043(3) 0.033(2) 0.0058(19) 0.0090(19) 0.013(2)
C302 0.046(3) 0.042(3) 0.048(3) 0.015(2) 0.010(2) 0.002(2)
C303 0.058(3) 0.066(4) 0.051(3) 0.019(3) 0.018(3) 0.009(3)
C304 0.062(4) 0.107(5) 0.045(3) 0.027(3) 0.008(3) 0.017(4)
C305 0.046(3) 0.176(8) 0.050(4) 0.036(5) -0.007(3) -0.011(4)
C306 0.044(3) 0.099(5) 0.047(3) 0.026(3) 0.008(3) -0.005(3)
C307 0.037(2) 0.031(2) 0.036(2) 0.0065(19) 0.015(2) 0.019(2)
C308 0.075(5) 0.160(8) 0.047(4) 0.033(4) 0.001(3) -0.008(5)

loop_
_atom_type_symbol
_atom_type_description
_atom_type_scat_dispersion_real
_atom_type_scat_dispersion_imag
_atom_type_scat_source
C C 0.0033 0.0016 'International Tables Vol C Tables 4.2.6.8 and 6.1.1.4'
H H 0.0000 0.0000 'International Tables Vol C Tables 4.2.6.8 and 6.1.1.4'
N N 0.0061 0.0033 'International Tables Vol C Tables 4.2.6.8 and 6.1.1.4'
O O 0.0106 0.0060 'International Tables Vol C Tables 4.2.6.8 and 6.1.1.4'
Sm Sm -0.1638 3.4418 'International Tables Vol C Tables 4.2.6.8 and 6.1.1.4'

loop_
_geom_angle_atom_site_label_1
_geom_angle_atom_site_label_2
_geom_angle_atom_site_label_3
_geom_angle
_geom_angle_site_symmetry_1
_geom_angle_site_symmetry_3
O21 Sm1 O11 86.47(11) . .
O21 Sm1 O32 76.23(11) . 2
O11 Sm1 O32 137.91(11) . 2
O21 Sm1 O31 72.44(10) . .
O11 Sm1 O31 83.26(11) . .
O32 Sm1 O31 125.37(10) 2 .
O21 Sm1 O22 121.29(11) . 2
O11 Sm1 O22 144.55(12) . 2
O32 Sm1 O22 74.64(11) 2 2
O31 Sm1 O22 84.97(11) . 2
O21 Sm1 O1W 143.48(11) . .
O11 Sm1 O1W 72.30(11) . .
O32 Sm1 O1W 138.60(11) 2 .
O31 Sm1 O1W 75.75(11) . .
O22 Sm1 O1W 72.42(11) 2 .
O21 Sm1 N2 138.87(12) . .
O11 Sm1 N2 96.29(12) . .
O32 Sm1 N2 74.57(11) 2 .
O31 Sm1 N2 148.68(12) . .
O22 Sm1 N2 77.37(12) 2 .
O1W Sm1 N2 74.35(12) . .
O21 Sm1 N1 80.67(12) . .
O11 Sm1 N1 68.65(12) . .
O32 Sm1 N1 70.82(11) 2 .
O31 Sm1 N1 142.10(12) . .
O22 Sm1 N1 132.46(12) 2 .
O1W Sm1 N1 116.42(12) . .
N2 Sm1 N1 62.72(14) . .
O21 Sm1 Sm1 48.59(8) . 2
O11 Sm1 Sm1 130.13(9) . 2
O32 Sm1 Sm1 60.36(7) 2 2
O31 Sm1 Sm1 65.29(7) . 2
O22 Sm1 Sm1 72.70(8) 2 2
O1W Sm1 Sm1 129.06(8) . 2
N2 Sm1 Sm1 130.74(9) . 2
N1 Sm1 Sm1 114.49(9) . 2
Sm1 O1W H1WA 106(3) . .
Sm1 O1W H1WB 132(3) . .
H1WA O1W H1WB 112(4) . .
C107 O11 Sm1 141.6(3) . .
C207 O21 Sm1 168.7(3) . .
C207 O22 Sm1 119.6(3) . 2
C307 O31 Sm1 127.9(3) . .
C307 O32 Sm1 142.2(3) . 2
C1 N1 C12 118.6(5) . .
C1 N1 Sm1 121.5(3) . .
C12 N1 Sm1 119.6(3) . .
C10 N2 C11 118.4(5) . .
C10 N2 Sm1 121.7(4) . .
C11 N2 Sm1 119.9(3) . .
N1 C1 C2 124.0(6) . .
N1 C1 H1A 118.0 . .
C2 C1 H1A 118.0 . .
C3 C2 C1 117.1(7) . .
C3 C2 H2A 121.4 . .
C1 C2 H2A 121.4 . .
C2 C3 C4 121.5(6) . .
C2 C3 H3A 119.2 . .
C4 C3 H3A 119.2 . .
C3 C4 C12 117.4(6) . .
C3 C4 C5 124.8(6) . .
C12 C4 C5 117.8(7) . .
C6 C5 C4 123.6(7) . .
C6 C5 H5A 118.2 . .
C4 C5 H5A 118.2 . .
C5 C6 C7 117.9(7) . .
C5 C6 H6A 121.0 . .
C7 C6 H6A 121.0 . .
C8 C7 C11 116.4(6) . .
C8 C7 C6 122.5(7) . .
C11 C7 C6 121.1(7) . .
C9 C8 C7 121.7(6) . .
C9 C8 H8A 119.1 . .
C7 C8 H8A 119.1 . .
C8 C9 C10 118.4(7) . .
C8 C9 H9A 120.8 . .
C10 C9 H9A 120.8 . .
N2 C10 C9 122.9(6) . .
N2 C10 H10A 118.6 . .
C9 C10 H10A 118.6 . .
N2 C11 C7 122.0(6) . .
N2 C11 C12 118.5(4) . .
C7 C11 C12 119.5(5) . .
N1 C12 C4 121.2(6) . .
N1 C12 C11 118.8(4) . .
C4 C12 C11 120.0(5) . .
C106 C101 C102 119.6(5) . .
C106 C101 C107 119.1(5) . .
C102 C101 C107 121.3(5) . .
C101 C102 C103 119.8(6) . .
C101 C102 H10B 120.1 . .
C103 C102 H10B 120.1 . .
C104 C103 C102 120.3(7) . .
C104 C103 H10C 119.9 . .
C102 C103 H10C 119.9 . .
C105 C104 C103 120.6(6) . .
C105 C104 C108 119.0(8) . .
C103 C104 C108 120.4(8) . .
C104 C105 C106 119.3(6) . .
C104 C105 H10D 120.4 . .
C106 C105 H10D 120.4 . .
C101 C106 C105 120.3(6) . .
C101 C106 H10E 119.9 . .
C105 C106 H10E 119.9 . .
O12 C107 O11 124.5(4) . .
O12 C107 C101 118.9(4) . .
O11 C107 C101 116.7(5) . .
N11 C108 C104 178.6(14) . .
C206 C201 C202 118.8(4) . .
C206 C201 C207 120.4(4) . .
C202 C201 C207 120.7(4) . .
C201 C202 C203 120.2(5) . .
C201 C202 H20A 119.9 . .
C203 C202 H20A 119.9 . .
C204 C203 C202 119.9(5) . .
C204 C203 H20B 120.0 . .
C202 C203 H20B 120.0 . .
C205 C204 C203 119.8(5) . .
C205 C204 C208 120.4(5) . .
C203 C204 C208 119.8(6) . .
C204 C205 C206 120.4(5) . .
C204 C205 H20C 119.8 . .
C206 C205 H20C 119.8 . .
C205 C206 C201 120.7(5) . .
C205 C206 H20D 119.6 . .
C201 C206 H20D 119.6 . .
O22 C207 O21 123.5(4) . .
O22 C207 C201 119.4(4) . .
O21 C207 C201 117.1(4) . .
N21 C208 C204 179.2(9) . .
C306 C301 C302 119.9(4) . .
C306 C301 C307 120.3(4) . .
C302 C301 C307 119.6(4) . .
C303 C302 C301 120.7(5) . .
C303 C302 H30A 119.7 . .
C301 C302 H30A 119.7 . .
C304 C303 C302 119.3(5) . .
C304 C303 H30B 120.4 . .
C302 C303 H30B 120.4 . .
C303 C304 C305 120.7(5) . .
C303 C304 C308 119.4(6) . .
C305 C304 C308 119.9(6) . .
C306 C305 C304 119.7(6) . .
C306 C305 H30C 120.2 . .
C304 C305 H30C 120.2 . .
C301 C306 C305 119.7(5) . .
C301 C306 H30D 120.1 . .
C305 C306 H30D 120.1 . .
O32 C307 O31 125.5(4) . .
O32 C307 C301 116.7(4) . .
O31 C307 C301 117.8(4) . .
N31 C308 C304 178.7(10) . .

loop_
_geom_bond_atom_site_label_1
_geom_bond_atom_site_label_2
_geom_bond_distance
_geom_bond_site_symmetry_2
Sm1 O21 2.349(3) .
Sm1 O11 2.387(3) .
Sm1 O32 2.390(3) 2
Sm1 O31 2.415(3) .
Sm1 O22 2.429(3) 2
Sm1 O1W 2.432(3) .
Sm1 N2 2.616(4) .
Sm1 N1 2.624(4) .
Sm1 Sm1 4.4156(6) 2
O1W H1WA 0.956(10) .
O1W H1WB 0.953(10) .
O11 C107 1.274(6) .
O12 C107 1.241(6) .
O21 C207 1.262(5) .
O22 C207 1.248(5) .
O22 Sm1 2.429(3) 2
O31 C307 1.264(5) .
O32 C307 1.253(5) .
O32 Sm1 2.390(3) 2
N1 C1 1.312(7) .
N1 C12 1.353(6) .
N2 C10 1.322(7) .
N2 C11 1.362(6) .
N11 C108 1.140(10) .
N21 C208 1.135(8) .
N31 C308 1.134(8) .
C1 C2 1.416(8) .
C1 H1A 0.9300 .
C2 C3 1.341(10) .
C2 H2A 0.9300 .
C3 C4 1.393(10) .
C3 H3A 0.9300 .
C4 C12 1.420(7) .
C4 C5 1.446(10) .
C5 C6 1.365(11) .
C5 H5A 0.9300 .
C6 C7 1.432(9) .
C6 H6A 0.9300 .
C7 C8 1.391(10) .
C7 C11 1.424(7) .
C8 C9 1.344(11) .
C8 H8A 0.9300 .
C9 C10 1.410(8) .
C9 H9A 0.9300 .
C10 H10A 0.9300 .
C11 C12 1.424(8) .
C101 C106 1.376(7) .
C101 C102 1.370(8) .
C101 C107 1.506(7) .
C102 C103 1.377(8) .
C102 H10B 0.9300 .
C103 C104 1.366(10) .
C103 H10C 0.9300 .
C104 C105 1.361(10) .
C104 C108 1.445(10) .
C105 C106 1.388(8) .
C105 H10D 0.9300 .
C106 H10E 0.9300 .
C201 C206 1.374(7) .
C201 C202 1.381(7) .
C201 C207 1.503(6) .
C202 C203 1.391(7) .
C202 H20A 0.9300 .
C203 C204 1.371(8) .
C203 H20B 0.9300 .
C204 C205 1.367(8) .
C204 C208 1.457(8) .
C205 C206 1.377(7) .
C205 H20C 0.9300 .
C206 H20D 0.9300 .
C301 C306 1.376(7) .
C301 C302 1.375(6) .
C301 C307 1.507(6) .
C302 C303 1.374(7) .
C302 H30A 0.9300 .
C303 C304 1.364(8) .
C303 H30B 0.9300 .
C304 C305 1.386(9) .
C304 C308 1.446(8) .
C305 C306 1.375(7) .
C305 H30C 0.9300 .
C306 H30D 0.9300 .
